data_2236835
loop_
_publ_author_name
'Park, Dong Ho'
'Ramkumar, V.'
'Parthiban, P.'

_publ_section_title
;
 2,4-Bis(2-ethoxyphenyl)-3-azabicyclo[3.3.1]nonan-9-one
;
_journal_coeditor_code CV5345
_journal_issue 12
_journal_name_full 'Acta Crystallographica Section E'
_journal_page_first o3282
_journal_paper_doi 10.1107/S1600536812044856
_journal_volume 68
_journal_year 2012
_chemical_formula_iupac 'C24 H29 N  O3'
_chemical_formula_moiety 'C24 H29 N  O3'
_chemical_formula_sum 'C24 H29 N O3'
_chemical_formula_weight 379.49
_chemical_name_systematic
;
2,4-Bis(2-ethoxyphenyl)-3-azabicyclo[3.3.1]nonan-9-one
;
_space_group_IT_number 2
_symmetry_cell_setting triclinic
_symmetry_space_group_name_Hall '-P 1'
_symmetry_space_group_name_H-M 'P -1'
_atom_sites_solution_hydrogens geom
_atom_sites_solution_primary direct
_atom_sites_solution_secondary difmap
_audit_creation_method SHELXL-97
_cell_angle_alpha 74.363(2)
_cell_angle_beta 80.464(2)
_cell_angle_gamma 83.563(2)
_cell_formula_units_Z 4
_cell_length_a 9.7981(3)
_cell_length_b 13.6139(5)
_cell_length_c 16.7098(6)
_cell_measurement_reflns_used 5334
_cell_measurement_temperature 298(2)
_cell_measurement_theta_max 0.00
_cell_measurement_theta_min 0.00
_cell_volume 2111.42(13)
_computing_cell_refinement 'SAINT (Bruker, 2004)'
_computing_data_collection 'APEX2 (Bruker, 2004)'
_computing_data_reduction 'SAINT (Bruker, 2004)'
_computing_molecular_graphics 'ORTEP-3 (Farrugia, 1997)'
_computing_publication_material 'SHELXL97 (Sheldrick, 2008)'
_computing_structure_refinement 'SHELXL97 (Sheldrick, 2008)'
_computing_structure_solution 'SHELXS97 (Sheldrick, 2008)'
_diffrn_ambient_temperature 298(2)
_diffrn_measured_fraction_theta_full 0.989
_diffrn_measured_fraction_theta_max 0.913
_diffrn_measurement_device_type 'Bruker APEXII CCD area-detector'
_diffrn_measurement_method 'phi and omega scans'
_diffrn_radiation_monochromator graphite
_diffrn_radiation_source 'fine-focus sealed tube'
_diffrn_radiation_type MoK\a
_diffrn_radiation_wavelength 0.71073
_diffrn_reflns_av_R_equivalents 0.0219
_diffrn_reflns_av_sigmaI/netI 0.0307
_diffrn_reflns_limit_h_max 12
_diffrn_reflns_limit_h_min -12
_diffrn_reflns_limit_k_max 18
_diffrn_reflns_limit_k_min -17
_diffrn_reflns_limit_l_max 22
_diffrn_reflns_limit_l_min -21
_diffrn_reflns_number 27579
_diffrn_reflns_theta_full 25.00
_diffrn_reflns_theta_max 28.57
_diffrn_reflns_theta_min 2.11
_exptl_absorpt_coefficient_mu 0.078
_exptl_absorpt_correction_T_max 0.9831
_exptl_absorpt_correction_T_min 0.9732
_exptl_absorpt_correction_type multi-scan
_exptl_absorpt_process_details '(SADABS; Bruker, 2004)'
_exptl_crystal_colour colourless
_exptl_crystal_density_diffrn 1.194
_exptl_crystal_density_method 'not measured'
_exptl_crystal_description block
_exptl_crystal_F_000 816
_exptl_crystal_size_max 0.35
_exptl_crystal_size_mid 0.28
_exptl_crystal_size_min 0.22
_refine_diff_density_max 0.533
_refine_diff_density_min -0.449
_refine_ls_extinction_method none
_refine_ls_goodness_of_fit_ref 1.018
_refine_ls_hydrogen_treatment constr
_refine_ls_matrix_type full
_refine_ls_number_parameters 509
_refine_ls_number_reflns 9839
_refine_ls_number_restraints 0
_refine_ls_restrained_S_all 1.018
_refine_ls_R_factor_all 0.0911
_refine_ls_R_factor_gt 0.0513
_refine_ls_shift/su_max 0.000
_refine_ls_shift/su_mean 0.000
_refine_ls_structure_factor_coef Fsqd
_refine_ls_weighting_details 'calc w=1/[\s^2^(Fo^2^)+(0.0546P)^2^+0.6801P] where P=(Fo^2^+2Fc^2^)/3'
_refine_ls_weighting_scheme calc
_refine_ls_wR_factor_gt 0.1246
_refine_ls_wR_factor_ref 0.1499
_reflns_number_gt 6037
_reflns_number_total 9839
_reflns_threshold_expression I>2sigma(I)
_cod_data_source_file cv5345.cif
_cod_data_source_block I
_cod_original_sg_symbol_Hall ' -P 1'
_cod_original_formula_sum 'C24 H29 N  O3'
_cod_database_code 2236835
_cod_database_fobs_code 2236835

loop_
_symmetry_equiv_pos_as_xyz
'x, y, z'
'-x, -y, -z'

loop_
_atom_site_type_symbol
_atom_site_label
_atom_site_fract_x
_atom_site_fract_y
_atom_site_fract_z
_atom_site_U_iso_or_equiv
_atom_site_adp_type
_atom_site_calc_flag
_atom_site_refinement_flags
_atom_site_occupancy
_atom_site_symmetry_multiplicity
C C1 0.36743(18) 0.85897(14) 0.06351(11) 0.0500(4) Uani d . 1 1
H H1 0.4178 0.8488 0.0103 0.060 Uiso calc R 1 1
C C2 0.25640(19) 0.77992(14) 0.09612(12) 0.0533(4) Uani d . 1 1
H H2 0.1937 0.7901 0.0541 0.064 Uiso calc R 1 1
C C3 0.1701(2) 0.78294(16) 0.18078(13) 0.0647(5) Uani d . 1 1
H H3A 0.1321 0.8526 0.1778 0.078 Uiso calc R 1 1
H H3B 0.0927 0.7406 0.1902 0.078 Uiso calc R 1 1
C C4 0.2490(2) 0.74703(17) 0.25537(13) 0.0695(6) Uani d . 1 1
H H4A 0.3019 0.8022 0.2574 0.083 Uiso calc R 1 1
H H4B 0.1828 0.7322 0.3063 0.083 Uiso calc R 1 1
C C5 0.3472(2) 0.65312(15) 0.25377(13) 0.0616(5) Uani d . 1 1
H H5A 0.2940 0.5931 0.2713 0.074 Uiso calc R 1 1
H H5B 0.4107 0.6462 0.2941 0.074 Uiso calc R 1 1
C C6 0.4315(2) 0.65624(14) 0.16746(12) 0.0536(5) Uani d . 1 1
H H6 0.4811 0.5892 0.1692 0.064 Uiso calc R 1 1
C C7 0.53772(18) 0.73929(14) 0.13630(11) 0.0488(4) Uani d . 1 1
H H7 0.5881 0.7323 0.0821 0.059 Uiso calc R 1 1
C C8 0.3305(2) 0.67594(15) 0.10576(13) 0.0586(5) Uani d . 1 1
C C9 0.29786(19) 0.96590(14) 0.04698(13) 0.0554(5) Uani d . 1 1
C C10 0.2861(2) 1.02513(16) 0.10223(16) 0.0747(6) Uani d . 1 1
H H10 0.3272 1.0012 0.1508 0.090 Uiso calc R 1 1
C C11 0.2138(3) 1.12062(19) 0.0872(2) 0.0993(9) Uani d . 1 1
H H11 0.2060 1.1604 0.1253 0.119 Uiso calc R 1 1
C C12 0.1538(3) 1.15537(18) 0.0147(2) 0.0938(9) Uani d . 1 1
H H12 0.1057 1.2194 0.0039 0.113 Uiso calc R 1 1
C C13 0.1635(2) 1.09799(18) -0.04144(17) 0.0791(7) Uani d . 1 1
H H13 0.1215 1.1224 -0.0897 0.095 Uiso calc R 1 1
C C14 0.2359(2) 1.00353(16) -0.02670(14) 0.0635(5) Uani d . 1 1
C C15 0.1763(3) 0.9619(2) -0.14731(16) 0.0920(8) Uani d . 1 1
H H15A 0.2042 1.0245 -0.1879 0.110 Uiso calc R 1 1
H H15B 0.0777 0.9700 -0.1282 0.110 Uiso calc R 1 1
C C16 0.2073(4) 0.8738(3) -0.1860(2) 0.1269(12) Uani d . 1 1
H H16A 0.3050 0.8670 -0.2050 0.190 Uiso calc R 1 1
H H16B 0.1571 0.8854 -0.2327 0.190 Uiso calc R 1 1
H H16C 0.1799 0.8123 -0.1451 0.190 Uiso calc R 1 1
C C17 0.64188(18) 0.72424(14) 0.19648(11) 0.0486(4) Uani d . 1 1
C C18 0.75334(18) 0.65048(14) 0.19377(11) 0.0505(4) Uani d . 1 1
C C19 0.8500(2) 0.63614(16) 0.24840(12) 0.0581(5) Uani d . 1 1
H H19 0.9245 0.5878 0.2460 0.070 Uiso calc R 1 1
C C20 0.8364(2) 0.69305(18) 0.30616(13) 0.0651(6) Uani d . 1 1
H H20 0.9017 0.6828 0.3427 0.078 Uiso calc R 1 1
C C21 0.7274(2) 0.76473(18) 0.31044(13) 0.0671(6) Uani d . 1 1
H H21 0.7179 0.8028 0.3499 0.081 Uiso calc R 1 1
C C22 0.6315(2) 0.77980(16) 0.25514(12) 0.0585(5) Uani d . 1 1
H H22 0.5580 0.8289 0.2578 0.070 Uiso calc R 1 1
C C23 0.8671(2) 0.51955(16) 0.12899(14) 0.0691(6) Uani d . 1 1
H H23A 0.8744 0.4733 0.1838 0.083 Uiso calc R 1 1
H H23B 0.9548 0.5504 0.1076 0.083 Uiso calc R 1 1
C C24 0.8344(3) 0.4629(2) 0.0709(2) 0.1067(10) Uani d . 1 1
H H24A 0.7482 0.4319 0.0930 0.160 Uiso calc R 1 1
H H24B 0.9071 0.4108 0.0650 0.160 Uiso calc R 1 1
H H24C 0.8267 0.5094 0.0170 0.160 Uiso calc R 1 1
C C1A 0.64687(16) 0.15039(12) 0.44479(10) 0.0422(4) Uani d . 1 1
H H1A 0.6561 0.1204 0.3968 0.051 Uiso calc R 1 1
C C2A 0.76566(17) 0.22198(13) 0.42932(11) 0.0473(4) Uani d . 1 1
H H2A 0.8545 0.1818 0.4231 0.057 Uiso calc R 1 1
C C3A 0.7659(2) 0.27739(14) 0.49824(12) 0.0556(5) Uani d . 1 1
H H3A1 0.7619 0.2270 0.5520 0.067 Uiso calc R 1 1
H H3A2 0.8529 0.3093 0.4883 0.067 Uiso calc R 1 1
C C4A 0.6469(2) 0.35883(15) 0.50361(12) 0.0602(5) Uani d . 1 1
H H4A1 0.6689 0.4024 0.5364 0.072 Uiso calc R 1 1
H H4A2 0.5636 0.3256 0.5329 0.072 Uiso calc R 1 1
C C5A 0.6178(2) 0.42519(14) 0.41788(13) 0.0589(5) Uani d . 1 1
H H5A1 0.6878 0.4745 0.3966 0.071 Uiso calc R 1 1
H H5A2 0.5285 0.4630 0.4247 0.071 Uiso calc R 1 1
C C6A 0.61683(18) 0.36447(13) 0.35247(11) 0.0484(4) Uani d . 1 1
H H6A 0.6112 0.4128 0.2976 0.058 Uiso calc R 1 1
C C7A 0.50066(17) 0.28949(12) 0.37073(10) 0.0426(4) Uani d . 1 1
H H7A 0.5136 0.2557 0.3248 0.051 Uiso calc R 1 1
C C8A 0.75265(18) 0.30110(14) 0.34832(12) 0.0496(4) Uani d . 1 1
C C9A 0.65574(18) 0.06396(12) 0.52316(11) 0.0450(4) Uani d . 1 1
C C10A 0.5745(2) 0.06544(14) 0.59797(12) 0.0576(5) Uani d . 1 1
H H10A 0.5097 0.1203 0.6007 0.069 Uiso calc R 1 1
C C11A 0.5869(3) -0.01343(16) 0.66985(13) 0.0712(6) Uani d . 1 1
H H11A 0.5304 -0.0116 0.7200 0.085 Uiso calc R 1 1
C C12A 0.6830(3) -0.09377(15) 0.66610(15) 0.0729(6) Uani d . 1 1
H H12A 0.6926 -0.1461 0.7143 0.087 Uiso calc R 1 1
C C13A 0.7656(2) -0.09789(14) 0.59183(15) 0.0638(6) Uani d . 1 1
H H13A 0.8301 -0.1531 0.5898 0.077 Uiso calc R 1 1
C C14A 0.75241(19) -0.01967(12) 0.52014(12) 0.0503(4) Uani d . 1 1
C C15A 0.9384(2) -0.09232(16) 0.43565(16) 0.0736(7) Uani d . 1 1
H H15C 0.9027 -0.1594 0.4497 0.088 Uiso calc R 1 1
H H15D 1.0042 -0.0933 0.4734 0.088 Uiso calc R 1 1
C C16A 1.0074(3) -0.0658(2) 0.34722(17) 0.0906(8) Uani d . 1 1
H H16D 0.9444 -0.0723 0.3109 0.136 Uiso calc R 1 1
H H16E 1.0885 -0.1114 0.3413 0.136 Uiso calc R 1 1
H H16F 1.0339 0.0033 0.3323 0.136 Uiso calc R 1 1
C C17A 0.35634(17) 0.34232(12) 0.37438(10) 0.0419(4) Uani d . 1 1
C C18A 0.28975(18) 0.36874(12) 0.30268(11) 0.0451(4) Uani d . 1 1
C C19A 0.15377(19) 0.41012(14) 0.30671(13) 0.0563(5) Uani d . 1 1
H H19A 0.1086 0.4249 0.2596 0.068 Uiso calc R 1 1
C C20A 0.0859(2) 0.42923(15) 0.37999(14) 0.0643(6) Uani d . 1 1
H H20A -0.0052 0.4574 0.3822 0.077 Uiso calc R 1 1
C C21A 0.1504(2) 0.40738(16) 0.45031(13) 0.0637(5) Uani d . 1 1
H H21A 0.1046 0.4224 0.4995 0.076 Uiso calc R 1 1
C C22A 0.28471(19) 0.36263(14) 0.44692(12) 0.0538(5) Uani d . 1 1
H H22A 0.3276 0.3459 0.4950 0.065 Uiso calc R 1 1
C C23A 0.3037(2) 0.36747(16) 0.15767(12) 0.0666(6) Uani d . 1 1
H H23C 0.2675 0.4381 0.1408 0.080 Uiso calc R 1 1
H H23D 0.2278 0.3237 0.1677 0.080 Uiso calc R 1 1
C C24A 0.4124(3) 0.3436(2) 0.09121(15) 0.1005(9) Uani d . 1 1
H H24D 0.4836 0.3907 0.0790 0.151 Uiso calc R 1 1
H H24E 0.3719 0.3496 0.0414 0.151 Uiso calc R 1 1
H H24F 0.4520 0.2751 0.1102 0.151 Uiso calc R 1 1
N N1 0.46630(15) 0.84156(11) 0.12323(9) 0.0500(4) Uani d . 1 1
H H1B 0.4809 0.8864 0.1480 0.060 Uiso calc R 1 1
N N1A 0.51362(13) 0.21006(10) 0.44872(8) 0.0422(3) Uani d . 1 1
H H1A1 0.4502 0.1998 0.4917 0.051 Uiso calc R 1 1
O O1 0.3081(2) 0.61501(12) 0.06929(11) 0.0909(5) Uani d . 1 1
O O2 0.25195(18) 0.94051(14) -0.07861(10) 0.0878(5) Uani d . 1 1
O O3 0.75755(14) 0.59694(11) 0.13539(9) 0.0661(4) Uani d . 1 1
O O1A 0.84094(15) 0.31195(12) 0.28738(9) 0.0741(4) Uani d . 1 1
O O2A 0.82815(14) -0.01692(10) 0.44357(9) 0.0644(4) Uani d . 1 1
O O3A 0.36692(14) 0.35032(10) 0.23189(8) 0.0589(3) Uani d . 1 1

loop_
_atom_site_aniso_label
_atom_site_aniso_U_11
_atom_site_aniso_U_22
_atom_site_aniso_U_33
_atom_site_aniso_U_12
_atom_site_aniso_U_13
_atom_site_aniso_U_23
C1 0.0456(10) 0.0543(10) 0.0472(10) -0.0013(8) -0.0110(8) -0.0063(8)
C2 0.0506(10) 0.0540(11) 0.0582(11) -0.0054(8) -0.0189(9) -0.0116(9)
C3 0.0476(11) 0.0613(12) 0.0793(15) -0.0091(9) -0.0014(10) -0.0105(11)
C4 0.0655(13) 0.0780(14) 0.0604(13) -0.0117(11) 0.0062(10) -0.0165(11)
C5 0.0645(12) 0.0567(11) 0.0587(12) -0.0146(10) -0.0085(10) -0.0025(9)
C6 0.0604(11) 0.0431(9) 0.0590(11) 0.0024(8) -0.0152(9) -0.0143(8)
C7 0.0473(10) 0.0551(10) 0.0418(9) 0.0023(8) -0.0075(8) -0.0106(8)
C8 0.0666(13) 0.0530(11) 0.0600(12) -0.0098(9) -0.0135(10) -0.0162(9)
C9 0.0470(10) 0.0486(10) 0.0663(12) -0.0060(8) -0.0142(9) -0.0028(9)
C10 0.0813(15) 0.0523(12) 0.0957(17) -0.0022(11) -0.0362(13) -0.0146(12)
C11 0.116(2) 0.0553(14) 0.139(3) 0.0024(14) -0.049(2) -0.0305(15)
C12 0.0855(18) 0.0458(12) 0.140(3) 0.0024(12) -0.0352(17) 0.0019(15)
C13 0.0705(15) 0.0619(14) 0.0921(18) -0.0055(11) -0.0250(13) 0.0106(13)
C14 0.0512(11) 0.0592(12) 0.0702(14) -0.0024(9) -0.0175(10) 0.0052(11)
C15 0.0973(19) 0.0965(19) 0.0769(16) -0.0138(15) -0.0428(14) 0.0078(14)
C16 0.162(3) 0.133(3) 0.100(2) 0.015(2) -0.057(2) -0.041(2)
C17 0.0442(10) 0.0558(10) 0.0414(9) -0.0019(8) -0.0066(7) -0.0052(8)
C18 0.0470(10) 0.0554(10) 0.0417(10) -0.0013(8) -0.0052(8) -0.0015(8)
C19 0.0463(10) 0.0652(12) 0.0538(11) 0.0013(9) -0.0092(9) -0.0010(10)
C20 0.0511(12) 0.0883(15) 0.0521(12) -0.0092(11) -0.0147(9) -0.0056(11)
C21 0.0571(12) 0.0916(16) 0.0579(12) -0.0059(11) -0.0111(10) -0.0261(11)
C22 0.0492(11) 0.0708(13) 0.0559(11) -0.0002(9) -0.0092(9) -0.0172(10)
C23 0.0626(13) 0.0655(13) 0.0713(14) 0.0150(10) -0.0071(11) -0.0133(11)
C24 0.108(2) 0.103(2) 0.124(2) 0.0248(17) -0.0270(19) -0.0614(19)
C1A 0.0416(9) 0.0383(8) 0.0458(9) 0.0075(7) -0.0142(7) -0.0083(7)
C2A 0.0358(9) 0.0492(10) 0.0518(10) 0.0056(7) -0.0110(7) -0.0050(8)
C3A 0.0541(11) 0.0552(11) 0.0580(11) -0.0090(9) -0.0212(9) -0.0052(9)
C4A 0.0675(13) 0.0555(11) 0.0641(13) -0.0064(10) -0.0174(10) -0.0208(10)
C5A 0.0560(11) 0.0425(10) 0.0771(14) -0.0019(8) -0.0147(10) -0.0108(9)
C6A 0.0466(10) 0.0443(9) 0.0452(10) 0.0034(8) -0.0100(8) 0.0037(8)
C7A 0.0428(9) 0.0427(9) 0.0412(9) 0.0071(7) -0.0144(7) -0.0079(7)
C8A 0.0421(10) 0.0531(10) 0.0502(11) -0.0038(8) -0.0078(8) -0.0064(8)
C9A 0.0457(9) 0.0381(9) 0.0504(10) 0.0002(7) -0.0169(8) -0.0054(7)
C10A 0.0653(12) 0.0477(10) 0.0550(12) 0.0000(9) -0.0130(10) -0.0038(9)
C11A 0.0909(16) 0.0619(13) 0.0550(12) -0.0117(12) -0.0132(11) -0.0008(10)
C12A 0.1019(18) 0.0451(11) 0.0682(15) -0.0135(12) -0.0378(13) 0.0100(10)
C13A 0.0768(14) 0.0348(9) 0.0820(15) 0.0025(9) -0.0395(12) -0.0045(10)
C14A 0.0511(10) 0.0382(9) 0.0642(12) 0.0023(8) -0.0258(9) -0.0091(8)
C15A 0.0755(14) 0.0576(12) 0.1014(18) 0.0314(11) -0.0464(13) -0.0378(12)
C16A 0.0789(16) 0.105(2) 0.100(2) 0.0374(15) -0.0292(15) -0.0553(16)
C17A 0.0396(9) 0.0363(8) 0.0480(10) 0.0039(7) -0.0129(7) -0.0064(7)
C18A 0.0473(10) 0.0348(8) 0.0513(10) 0.0008(7) -0.0163(8) -0.0036(7)
C19A 0.0483(11) 0.0501(10) 0.0670(13) 0.0043(8) -0.0256(10) -0.0016(9)
C20A 0.0410(10) 0.0598(12) 0.0801(15) 0.0105(9) -0.0118(10) -0.0011(11)
C21A 0.0517(11) 0.0672(13) 0.0613(12) 0.0137(10) -0.0016(9) -0.0089(10)
C22A 0.0496(10) 0.0565(11) 0.0526(11) 0.0085(9) -0.0146(9) -0.0100(9)
C23A 0.0905(16) 0.0575(12) 0.0560(12) 0.0004(11) -0.0338(11) -0.0100(10)
C24A 0.122(2) 0.126(2) 0.0593(15) 0.0061(19) -0.0238(15) -0.0328(15)
N1 0.0488(8) 0.0465(8) 0.0555(9) -0.0023(7) -0.0180(7) -0.0085(7)
N1A 0.0365(7) 0.0422(7) 0.0420(8) 0.0067(6) -0.0079(6) -0.0033(6)
O1 0.1271(15) 0.0672(10) 0.0981(12) -0.0053(9) -0.0477(11) -0.0361(9)
O2 0.0957(12) 0.1031(13) 0.0630(10) 0.0266(10) -0.0349(9) -0.0180(9)
O3 0.0636(9) 0.0718(9) 0.0633(9) 0.0197(7) -0.0188(7) -0.0218(7)
O1A 0.0576(8) 0.0869(11) 0.0582(9) 0.0040(8) 0.0064(7) 0.0023(8)
O2A 0.0614(8) 0.0535(8) 0.0740(10) 0.0239(6) -0.0188(7) -0.0146(7)
O3A 0.0659(8) 0.0636(8) 0.0467(7) 0.0129(7) -0.0236(6) -0.0106(6)

loop_
_atom_type_symbol
_atom_type_description
_atom_type_scat_dispersion_real
_atom_type_scat_dispersion_imag
_atom_type_scat_source
C C 0.0033 0.0016 'International Tables Vol C Tables 4.2.6.8 and 6.1.1.4'
H H 0.0000 0.0000 'International Tables Vol C Tables 4.2.6.8 and 6.1.1.4'
N N 0.0061 0.0033 'International Tables Vol C Tables 4.2.6.8 and 6.1.1.4'
O O 0.0106 0.0060 'International Tables Vol C Tables 4.2.6.8 and 6.1.1.4'

loop_
_geom_angle_atom_site_label_1
_geom_angle_atom_site_label_2
_geom_angle_atom_site_label_3
_geom_angle
N1 C1 C9 112.73(15)
N1 C1 C2 109.67(14)
C9 C1 C2 109.74(14)
N1 C1 H1 108.2
C9 C1 H1 108.2
C2 C1 H1 108.2
C8 C2 C3 107.69(16)
C8 C2 C1 107.31(15)
C3 C2 C1 115.21(16)
C8 C2 H2 108.8
C3 C2 H2 108.8
C1 C2 H2 108.8
C4 C3 C2 114.79(16)
C4 C3 H3A 108.6
C2 C3 H3A 108.6
C4 C3 H3B 108.6
C2 C3 H3B 108.6
H3A C3 H3B 107.5
C5 C4 C3 114.22(18)
C5 C4 H4A 108.7
C3 C4 H4A 108.7
C5 C4 H4B 108.7
C3 C4 H4B 108.7
H4A C4 H4B 107.6
C4 C5 C6 113.58(16)
C4 C5 H5A 108.8
C6 C5 H5A 108.8
C4 C5 H5B 108.8
C6 C5 H5B 108.8
H5A C5 H5B 107.7
C8 C6 C5 107.26(16)
C8 C6 C7 108.30(15)
C5 C6 C7 115.01(15)
C8 C6 H6 108.7
C5 C6 H6 108.7
C7 C6 H6 108.7
N1 C7 C17 111.45(14)
N1 C7 C6 110.49(14)
C17 C7 C6 110.87(14)
N1 C7 H7 108.0
C17 C7 H7 108.0
C6 C7 H7 108.0
O1 C8 C2 123.55(19)
O1 C8 C6 124.69(19)
C2 C8 C6 111.73(15)
C10 C9 C14 118.76(19)
C10 C9 C1 122.92(18)
C14 C9 C1 118.23(18)
C9 C10 C11 121.2(2)
C9 C10 H10 119.4
C11 C10 H10 119.4
C12 C11 C10 118.8(3)
C12 C11 H11 120.6
C10 C11 H11 120.6
C13 C12 C11 121.3(2)
C13 C12 H12 119.3
C11 C12 H12 119.3
C12 C13 C14 119.9(2)
C12 C13 H13 120.1
C14 C13 H13 120.1
O2 C14 C13 124.5(2)
O2 C14 C9 115.44(18)
C13 C14 C9 120.1(2)
O2 C15 C16 107.1(2)
O2 C15 H15A 110.3
C16 C15 H15A 110.3
O2 C15 H15B 110.3
C16 C15 H15B 110.3
H15A C15 H15B 108.6
C15 C16 H16A 109.5
C15 C16 H16B 109.5
H16A C16 H16B 109.5
C15 C16 H16C 109.5
H16A C16 H16C 109.5
H16B C16 H16C 109.5
C22 C17 C18 118.06(17)
C22 C17 C7 122.51(16)
C18 C17 C7 119.43(16)
O3 C18 C19 124.35(17)
O3 C18 C17 115.60(16)
C19 C18 C17 120.05(18)
C20 C19 C18 120.28(19)
C20 C19 H19 119.9
C18 C19 H19 119.9
C21 C20 C19 120.57(19)
C21 C20 H20 119.7
C19 C20 H20 119.7
C20 C21 C22 119.1(2)
C20 C21 H21 120.4
C22 C21 H21 120.4
C17 C22 C21 121.93(19)
C17 C22 H22 119.0
C21 C22 H22 119.0
O3 C23 C24 107.78(19)
O3 C23 H23A 110.2
C24 C23 H23A 110.2
O3 C23 H23B 110.2
C24 C23 H23B 110.2
H23A C23 H23B 108.5
C23 C24 H24A 109.5
C23 C24 H24B 109.5
H24A C24 H24B 109.5
C23 C24 H24C 109.5
H24A C24 H24C 109.5
H24B C24 H24C 109.5
N1A C1A C9A 111.76(14)
N1A C1A C2A 109.47(13)
C9A C1A C2A 111.38(13)
N1A C1A H1A 108.0
C9A C1A H1A 108.0
C2A C1A H1A 108.0
C8A C2A C3A 108.26(15)
C8A C2A C1A 107.36(13)
C3A C2A C1A 115.16(15)
C8A C2A H2A 108.6
C3A C2A H2A 108.6
C1A C2A H2A 108.6
C4A C3A C2A 114.66(15)
C4A C3A H3A1 108.6
C2A C3A H3A1 108.6
C4A C3A H3A2 108.6
C2A C3A H3A2 108.6
H3A1 C3A H3A2 107.6
C3A C4A C5A 113.24(17)
C3A C4A H4A1 108.9
C5A C4A H4A1 108.9
C3A C4A H4A2 108.9
C5A C4A H4A2 108.9
H4A1 C4A H4A2 107.7
C4A C5A C6A 113.95(15)
C4A C5A H5A1 108.8
C6A C5A H5A1 108.8
C4A C5A H5A2 108.8
C6A C5A H5A2 108.8
H5A1 C5A H5A2 107.7
C8A C6A C5A 107.13(15)
C8A C6A C7A 106.65(14)
C5A C6A C7A 116.51(15)
C8A C6A H6A 108.8
C5A C6A H6A 108.8
C7A C6A H6A 108.8
N1A C7A C17A 110.19(13)
N1A C7A C6A 110.42(13)
C17A C7A C6A 113.17(13)
N1A C7A H7A 107.6
C17A C7A H7A 107.6
C6A C7A H7A 107.6
O1A C8A C2A 123.74(16)
O1A C8A C6A 124.56(16)
C2A C8A C6A 111.70(15)
C10A C9A C14A 118.50(16)
C10A C9A C1A 122.21(15)
C14A C9A C1A 119.28(16)
C9A C10A C11A 121.32(19)
C9A C10A H10A 119.3
C11A C10A H10A 119.3
C12A C11A C10A 119.4(2)
C12A C11A H11A 120.3
C10A C11A H11A 120.3
C11A C12A C13A 120.68(19)
C11A C12A H12A 119.7
C13A C12A H12A 119.7
C12A C13A C14A 119.83(19)
C12A C13A H13A 120.1
C14A C13A H13A 120.1
O2A C14A C13A 124.40(17)
O2A C14A C9A 115.37(15)
C13A C14A C9A 120.23(19)
O2A C15A C16A 107.61(18)
O2A C15A H15C 110.2
C16A C15A H15C 110.2
O2A C15A H15D 110.2
C16A C15A H15D 110.2
H15C C15A H15D 108.5
C15A C16A H16D 109.5
C15A C16A H16E 109.5
H16D C16A H16E 109.5
C15A C16A H16F 109.5
H16D C16A H16F 109.5
H16E C16A H16F 109.5
C22A C17A C18A 118.05(15)
C22A C17A C7A 122.34(15)
C18A C17A C7A 119.57(15)
O3A C18A C19A 124.10(16)
O3A C18A C17A 115.66(14)
C19A C18A C17A 120.25(17)
C20A C19A C18A 119.99(18)
C20A C19A H19A 120.0
C18A C19A H19A 120.0
C19A C20A C21A 120.89(18)
C19A C20A H20A 119.6
C21A C20A H20A 119.6
C20A C21A C22A 118.97(19)
C20A C21A H21A 120.5
C22A C21A H21A 120.5
C17A C22A C21A 121.78(17)
C17A C22A H22A 119.1
C21A C22A H22A 119.1
O3A C23A C24A 107.22(18)
O3A C23A H23C 110.3
C24A C23A H23C 110.3
O3A C23A H23D 110.3
C24A C23A H23D 110.3
H23C C23A H23D 108.5
C23A C24A H24D 109.5
C23A C24A H24E 109.5
H24D C24A H24E 109.5
C23A C24A H24F 109.5
H24D C24A H24F 109.5
H24E C24A H24F 109.5
C1 N1 C7 112.51(14)
C1 N1 H1B 123.7
C7 N1 H1B 123.7
C1A N1A C7A 112.04(13)
C1A N1A H1A1 124.0
C7A N1A H1A1 124.0
C14 O2 C15 120.69(19)
C18 O3 C23 119.19(15)
C14A O2A C15A 119.74(16)
C18A O3A C23A 119.32(15)

loop_
_geom_bond_atom_site_label_1
_geom_bond_atom_site_label_2
_geom_bond_distance
C1 N1 1.460(2)
C1 C9 1.511(3)
C1 C2 1.545(3)
C1 H1 0.9800
C2 C8 1.497(3)
C2 C3 1.531(3)
C2 H2 0.9800
C3 C4 1.516(3)
C3 H3A 0.9700
C3 H3B 0.9700
C4 C5 1.515(3)
C4 H4A 0.9700
C4 H4B 0.9700
C5 C6 1.531(3)
C5 H5A 0.9700
C5 H5B 0.9700
C6 C8 1.498(3)
C6 C7 1.549(3)
C6 H6 0.9800
C7 N1 1.464(2)
C7 C17 1.509(2)
C7 H7 0.9800
C8 O1 1.210(2)
C9 C10 1.364(3)
C9 C14 1.409(3)
C10 C11 1.390(3)
C10 H10 0.9300
C11 C12 1.380(4)
C11 H11 0.9300
C12 C13 1.359(4)
C12 H12 0.9300
C13 C14 1.378(3)
C13 H13 0.9300
C14 O2 1.356(3)
C15 O2 1.416(3)
C15 C16 1.489(4)
C15 H15A 0.9700
C15 H15B 0.9700
C16 H16A 0.9600
C16 H16B 0.9600
C16 H16C 0.9600
C17 C22 1.376(3)
C17 C18 1.402(2)
C18 O3 1.359(2)
C18 C19 1.385(3)
C19 C20 1.374(3)
C19 H19 0.9300
C20 C21 1.370(3)
C20 H20 0.9300
C21 C22 1.386(3)
C21 H21 0.9300
C22 H22 0.9300
C23 O3 1.429(2)
C23 C24 1.484(3)
C23 H23A 0.9700
C23 H23B 0.9700
C24 H24A 0.9600
C24 H24B 0.9600
C24 H24C 0.9600
C1A N1A 1.460(2)
C1A C9A 1.514(2)
C1A C2A 1.546(2)
C1A H1A 0.9800
C2A C8A 1.500(2)
C2A C3A 1.538(3)
C2A H2A 0.9800
C3A C4A 1.525(3)
C3A H3A1 0.9700
C3A H3A2 0.9700
C4A C5A 1.526(3)
C4A H4A1 0.9700
C4A H4A2 0.9700
C5A C6A 1.540(3)
C5A H5A1 0.9700
C5A H5A2 0.9700
C6A C8A 1.505(2)
C6A C7A 1.552(2)
C6A H6A 0.9800
C7A N1A 1.466(2)
C7A C17A 1.513(2)
C7A H7A 0.9800
C8A O1A 1.210(2)
C9A C10A 1.370(3)
C9A C14A 1.403(2)
C10A C11A 1.391(3)
C10A H10A 0.9300
C11A C12A 1.368(3)
C11A H11A 0.9300
C12A C13A 1.376(3)
C12A H12A 0.9300
C13A C14A 1.385(3)
C13A H13A 0.9300
C14A O2A 1.362(2)
C15A O2A 1.420(2)
C15A C16A 1.485(3)
C15A H15C 0.9700
C15A H15D 0.9700
C16A H16D 0.9600
C16A H16E 0.9600
C16A H16F 0.9600
C17A C22A 1.376(2)
C17A C18A 1.402(2)
C18A O3A 1.362(2)
C18A C19A 1.385(2)
C19A C20A 1.369(3)
C19A H19A 0.9300
C20A C21A 1.373(3)
C20A H20A 0.9300
C21A C22A 1.386(3)
C21A H21A 0.9300
C22A H22A 0.9300
C23A O3A 1.429(2)
C23A C24A 1.482(3)
C23A H23C 0.9700
C23A H23D 0.9700
C24A H24D 0.9600
C24A H24E 0.9600
C24A H24F 0.9600
N1 H1B 0.8600
N1A H1A1 0.8600

loop_
_geom_hbond_atom_site_label_D
_geom_hbond_atom_site_label_H
_geom_hbond_atom_site_label_A
_geom_hbond_distance_DH
_geom_hbond_distance_HA
_geom_hbond_distance_DA
_geom_hbond_angle_DHA
C23 H23A O1A 0.97 2.42 3.311(3) 153
C23A H23C O1 0.97 2.43 3.297(3) 149

loop_
_geom_torsion_atom_site_label_1
_geom_torsion_atom_site_label_2
_geom_torsion_atom_site_label_3
_geom_torsion_atom_site_label_4
_geom_torsion
N1 C1 C2 C8 -59.41(19)
C9 C1 C2 C8 176.24(15)
N1 C1 C2 C3 60.5(2)
C9 C1 C2 C3 -63.9(2)
C8 C2 C3 C4 50.3(2)
C1 C2 C3 C4 -69.4(2)
C2 C3 C4 C5 -41.6(2)
C3 C4 C5 C6 43.3(2)
C4 C5 C6 C8 -53.8(2)
C4 C5 C6 C7 66.7(2)
C8 C6 C7 N1 55.34(19)
C5 C6 C7 N1 -64.60(19)
C8 C6 C7 C17 179.42(15)
C5 C6 C7 C17 59.5(2)
C3 C2 C8 O1 114.5(2)
C1 C2 C8 O1 -120.9(2)
C3 C2 C8 C6 -63.8(2)
C1 C2 C8 C6 60.8(2)
C5 C6 C8 O1 -112.5(2)
C7 C6 C8 O1 122.8(2)
C5 C6 C8 C2 65.9(2)
C7 C6 C8 C2 -58.8(2)
N1 C1 C9 C10 -23.5(3)
C2 C1 C9 C10 99.1(2)
N1 C1 C9 C14 160.12(16)
C2 C1 C9 C14 -77.3(2)
C14 C9 C10 C11 0.5(3)
C1 C9 C10 C11 -175.9(2)
C9 C10 C11 C12 -0.3(4)
C10 C11 C12 C13 0.4(4)
C11 C12 C13 C14 -0.7(4)
C12 C13 C14 O2 -179.9(2)
C12 C13 C14 C9 1.0(3)
C10 C9 C14 O2 180.0(2)
C1 C9 C14 O2 -3.5(3)
C10 C9 C14 C13 -0.8(3)
C1 C9 C14 C13 175.74(18)
N1 C7 C17 C22 24.0(2)
C6 C7 C17 C22 -99.5(2)
N1 C7 C17 C18 -156.54(16)
C6 C7 C17 C18 79.9(2)
C22 C17 C18 O3 179.19(17)
C7 C17 C18 O3 -0.3(2)
C22 C17 C18 C19 -0.8(3)
C7 C17 C18 C19 179.73(17)
O3 C18 C19 C20 -179.18(18)
C17 C18 C19 C20 0.8(3)
C18 C19 C20 C21 -0.1(3)
C19 C20 C21 C22 -0.6(3)
C18 C17 C22 C21 0.1(3)
C7 C17 C22 C21 179.55(18)
C20 C21 C22 C17 0.6(3)
N1A C1A C2A C8A -58.99(18)
C9A C1A C2A C8A 176.90(14)
N1A C1A C2A C3A 61.64(18)
C9A C1A C2A C3A -62.47(18)
C8A C2A C3A C4A 50.9(2)
C1A C2A C3A C4A -69.3(2)
C2A C3A C4A C5A -42.5(2)
C3A C4A C5A C6A 44.4(2)
C4A C5A C6A C8A -54.4(2)
C4A C5A C6A C7A 64.9(2)
C8A C6A C7A N1A 57.59(17)
C5A C6A C7A N1A -61.93(18)
C8A C6A C7A C17A -178.36(14)
C5A C6A C7A C17A 62.12(19)
C3A C2A C8A O1A 116.7(2)
C1A C2A C8A O1A -118.4(2)
C3A C2A C8A C6A -63.49(19)
C1A C2A C8A C6A 61.42(19)
C5A C6A C8A O1A -115.0(2)
C7A C6A C8A O1A 119.6(2)
C5A C6A C8A C2A 65.14(19)
C7A C6A C8A C2A -60.28(18)
N1A C1A C9A C10A -22.4(2)
C2A C1A C9A C10A 100.38(19)
N1A C1A C9A C14A 159.10(15)
C2A C1A C9A C14A -78.10(19)
C14A C9A C10A C11A 0.3(3)
C1A C9A C10A C11A -178.19(18)
C9A C10A C11A C12A 0.6(3)
C10A C11A C12A C13A -1.0(3)
C11A C12A C13A C14A 0.5(3)
C12A C13A C14A O2A -179.41(18)
C12A C13A C14A C9A 0.4(3)
C10A C9A C14A O2A 179.03(16)
C1A C9A C14A O2A -2.4(2)
C10A C9A C14A C13A -0.8(3)
C1A C9A C14A C13A 177.77(16)
N1A C7A C17A C22A 37.4(2)
C6A C7A C17A C22A -86.8(2)
N1A C7A C17A C18A -140.27(15)
C6A C7A C17A C18A 95.57(18)
C22A C17A C18A O3A 177.77(15)
C7A C17A C18A O3A -4.5(2)
C22A C17A C18A C19A -2.6(2)
C7A C17A C18A C19A 175.13(15)
O3A C18A C19A C20A -177.73(17)
C17A C18A C19A C20A 2.7(3)
C18A C19A C20A C21A -0.4(3)
C19A C20A C21A C22A -1.9(3)
C18A C17A C22A C21A 0.3(3)
C7A C17A C22A C21A -177.36(18)
C20A C21A C22A C17A 1.9(3)
C9 C1 N1 C7 -177.56(15)
C2 C1 N1 C7 59.85(19)
C17 C7 N1 C1 178.51(14)
C6 C7 N1 C1 -57.74(19)
C9A C1A N1A C7A -176.10(13)
C2A C1A N1A C7A 60.01(17)
C17A C7A N1A C1A 174.44(13)
C6A C7A N1A C1A -59.81(17)
C13 C14 O2 C15 -9.5(3)
C9 C14 O2 C15 169.7(2)
C16 C15 O2 C14 -174.7(2)
C19 C18 O3 C23 0.6(3)
C17 C18 O3 C23 -179.40(17)
C24 C23 O3 C18 171.1(2)
C13A C14A O2A C15A -6.7(3)
C9A C14A O2A C15A 173.51(16)
C16A C15A O2A C14A -176.14(18)
C19A C18A O3A C23A -4.5(3)
C17A C18A O3A C23A 175.13(16)
C24A C23A O3A C18A 178.68(18)
